data_2007704
loop_
_publ_author_name
'Jones, Peter G.'
'Weinkauf, Andreas'

_publ_section_title
;
 <i>cis</i>- and
 <i>trans</i>-3,5-Diethoxy-1-oxa-3,5-diphosphorinane-3,5-dione
;
_journal_issue 10
_journal_name_full 'Acta Crystallographica Section C'
_journal_page_first 1453
_journal_page_last 1456
_journal_paper_doi 10.1107/S0108270198006155
_journal_volume 54
_journal_year 1998
_chemical_formula_moiety 'C7 H16 O5 P2'
_chemical_formula_sum 'C7 H16 O5 P2'
_chemical_formula_weight 242.14
_chemical_name_systematic
;
 trans-3,5-Diethoxy-3,5-dioxo-1-oxa-3,5-diphosphorinane
;
_space_group_IT_number 33
_symmetry_cell_setting orthorhombic
_symmetry_space_group_name_Hall 'P 2c -2n'
_symmetry_space_group_name_H-M 'P n a 21'
_audit_creation_method SHELXL93
_cell_angle_alpha 90.00
_cell_angle_beta 90.00
_cell_angle_gamma 90.00
_cell_formula_units_Z 4
_cell_length_a 9.058(2)
_cell_length_b 15.312(3)
_cell_length_c 8.270(2)
_cell_measurement_reflns_used 48
_cell_measurement_temperature 178(2)
_cell_measurement_theta_max 11.5
_cell_measurement_theta_min 10.0
_cell_volume 1147.0(4)
_computing_cell_refinement 'P3 Software'
_computing_data_collection 'P3 Software (Nicolet Instrument Corporation, 1987)'
_computing_data_reduction 'XDISK in P3 Software'
_computing_molecular_graphics 'XP (Siemens, 1994)'
_computing_publication_material SHELXL93
_computing_structure_refinement 'SHELXL93 (Sheldrick, 1993)'
_computing_structure_solution 'SHELXS86 (Sheldrick, 1990)'
_diffrn_ambient_temperature 178(2)
_diffrn_measurement_device 'Nicolet R3'
_diffrn_measurement_method '2\q/\w scans'
_diffrn_radiation_monochromator graphite
_diffrn_radiation_source 'fine-focus sealed tube'
_diffrn_radiation_type MoK\a
_diffrn_radiation_wavelength 0.71073
_diffrn_reflns_av_R_equivalents none
_diffrn_reflns_av_sigmaI/netI 0.026
_diffrn_reflns_limit_h_max 11
_diffrn_reflns_limit_h_min 0
_diffrn_reflns_limit_k_max 19
_diffrn_reflns_limit_k_min 0
_diffrn_reflns_limit_l_max 10
_diffrn_reflns_limit_l_min -10
_diffrn_reflns_number 2633
_diffrn_reflns_theta_max 27.50
_diffrn_reflns_theta_min 3.48
_diffrn_standards_decay_% 0
_diffrn_standards_interval_count 147
_diffrn_standards_number 3
_exptl_absorpt_coefficient_mu 0.374
_exptl_absorpt_correction_type none
_exptl_crystal_colour colourless
_exptl_crystal_density_diffrn 1.402
_exptl_crystal_density_meas ?
_exptl_crystal_description block
_exptl_crystal_F_000 512
_exptl_crystal_size_max 0.5
_exptl_crystal_size_mid 0.4
_exptl_crystal_size_min 0.4
_refine_diff_density_max 0.29
_refine_diff_density_min -0.26
_refine_ls_abs_structure_details 'Flack (1983)'
_refine_ls_abs_structure_Flack 0.00(10)
_refine_ls_extinction_method none
_refine_ls_goodness_of_fit_all 1.027
_refine_ls_goodness_of_fit_obs 1.033
_refine_ls_hydrogen_treatment constr
_refine_ls_matrix_type full
_refine_ls_number_parameters 129
_refine_ls_number_reflns 2633
_refine_ls_number_restraints 1
_refine_ls_restrained_S_all 1.027
_refine_ls_restrained_S_obs 1.033
_refine_ls_R_factor_all 0.036
_refine_ls_R_factor_obs 0.030
_refine_ls_shift/esd_max -0.001
_refine_ls_shift/esd_mean 0.000
_refine_ls_structure_factor_coef Fsqd
_refine_ls_weighting_details 'w = 1/[\s^2^(Fo^2^)+(0.0516P)^2^+0.0822P] where P=(Fo^2^+2Fc^2^)/3'
_refine_ls_weighting_scheme calc
_refine_ls_wR_factor_all 0.080
_refine_ls_wR_factor_obs 0.076
_reflns_number_observed 2368
_reflns_number_total 2633
_reflns_observed_criterion I>2sigma(I)
_cod_data_source_file bm1250.cif
_cod_data_source_block 2
_cod_depositor_comments
;
The following automatic conversions were performed:
'_geom_bond_publ_flag' value 'Y' changed to 'y' according to
'/home/saulius/struct/CIF-dictionaries/cif_core.dic' dictionary named
'cif_core.dic' version 2.4.1 from 2010-06-29 (6 times).

Automatic conversion script
Id: cif_fix_enum 1527 2010-12-29 10:47:43Z saulius 

The following automatic conversions were performed:

'_exptl_crystal_density_meas' value 'not measured' was changed to '?'
- the value is perceived as not measured.

Automatic conversion script
Id: cif_fix_values 3008 2015-01-20 13:52:24Z robertas 

The following automatic conversions were performed:

'_refine_ls_weighting_scheme' value 'calc w =
1/[\s^2^(Fo^2^)+(0.0516P)^2^+0.0822P] where P=(Fo^2^+2Fc^2^)/3' was
changed to 'calc'. New tag '_refine_ls_weighting_details' was
created. The value of the new tag was set to 'w =
1/[\s^2^(Fo^2^)+(0.0516P)^2^+0.0822P] where P=(Fo^2^+2Fc^2^)/3'.

Automatic conversion script
Id: cif_fix_values 3143 2015-03-26 13:38:13Z robertas 
;
_cod_database_code 2007704

loop_
_symmetry_equiv_pos_as_xyz
'x, y, z'
'-x, -y, z+1/2'
'x+1/2, -y+1/2, z'
'-x+1/2, y+1/2, z+1/2'

loop_
_atom_site_aniso_label
_atom_site_aniso_U_11
_atom_site_aniso_U_22
_atom_site_aniso_U_33
_atom_site_aniso_U_12
_atom_site_aniso_U_13
_atom_site_aniso_U_23
P3 0.0207(2) 0.0235(2) 0.0297(2) -0.00233(16) -0.0003(2) 0.0014(3)
P5 0.0214(2) 0.0243(2) 0.0242(2) -0.00314(16) -0.0001(3) -0.0016(2)
O1 0.0309(8) 0.0271(7) 0.0271(8) 0.0004(6) -0.0034(6) 0.0049(6)
O2 0.0296(8) 0.0367(8) 0.0497(10) -0.0075(7) 0.0059(7) 0.0076(7)
O3 0.0339(8) 0.0267(7) 0.0318(8) 0.0022(6) -0.0064(6) -0.0056(6)
O4 0.0308(8) 0.0363(8) 0.0297(8) -0.0042(7) 0.0056(6) -0.0023(6)
O5 0.0254(7) 0.0378(8) 0.0349(8) -0.0041(7) -0.0046(6) -0.0080(6)
C2 0.0229(8) 0.0294(9) 0.0301(11) 0.0022(7) 0.0018(9) 0.0017(9)
C4 0.0234(9) 0.0247(9) 0.0239(10) 0.0012(7) -0.0008(8) 0.0010(7)
C6 0.0329(9) 0.0209(8) 0.0297(10) -0.0005(7) -0.0021(11) 0.0017(9)
C10 0.0526(15) 0.0291(11) 0.0448(14) 0.0073(11) -0.0076(11) -0.0083(11)
C11 0.082(2) 0.0554(17) 0.0579(17) 0.0212(18) 0.0090(17) -0.0161(15)
C12 0.0208(10) 0.0613(16) 0.0438(14) -0.0018(10) -0.0053(10) -0.0120(12)
C13 0.0471(15) 0.0464(14) 0.0637(18) 0.0041(13) -0.0209(14) -0.0054(13)

loop_
_atom_site_label
_atom_site_fract_x
_atom_site_fract_y
_atom_site_fract_z
_atom_site_U_iso_or_equiv
_atom_site_thermal_displace_type
_atom_site_calc_flag
_atom_site_refinement_flags
_atom_site_occupancy
_atom_site_disorder_group
_atom_site_type_symbol
P3 0.43250(5) 0.35551(3) 0.49997(7) 0.02465(12) Uani d . 1 . P
P5 0.72260(5) 0.45044(3) 0.48976(7) 0.02328(11) Uani d . 1 . P
O1 0.47016(16) 0.52084(9) 0.38829(18) 0.0284(3) Uani d . 1 . O
O2 0.33134(18) 0.30238(11) 0.5990(2) 0.0387(4) Uani d . 1 . O
O3 0.45327(17) 0.32651(10) 0.31817(18) 0.0308(3) Uani d . 1 . O
O4 0.78481(16) 0.42369(11) 0.33203(18) 0.0323(3) Uani d . 1 . O
O5 0.83734(16) 0.48514(10) 0.61886(19) 0.0327(4) Uani d . 1 . O
C2 0.3677(2) 0.46673(12) 0.4744(3) 0.0275(4) Uani d . 1 . C
H2A 0.2727 0.4658 0.4152 0.033 Uiso calc R 1 . H
H2B 0.3493 0.4926 0.5823 0.033 Uiso calc R 1 . H
C4 0.6149(2) 0.36572(12) 0.5853(2) 0.0240(4) Uani d . 1 . C
H4A 0.6673 0.3093 0.5740 0.029 Uiso calc R 1 . H
H4B 0.6062 0.3787 0.7022 0.029 Uiso calc R 1 . H
C6 0.5987(2) 0.54295(11) 0.4804(3) 0.0278(4) Uani d . 1 . C
H6A 0.5692 0.5602 0.5912 0.033 Uiso calc R 1 . H
H6B 0.6496 0.5931 0.4296 0.033 Uiso calc R 1 . H
C10 0.5307(3) 0.24613(16) 0.2760(3) 0.0422(6) Uani d . 1 . C
H10A 0.4608 0.1964 0.2750 0.051 Uiso calc R 1 . H
H10B 0.6088 0.2338 0.3566 0.051 Uiso calc R 1 . H
C11 0.5975(4) 0.2576(2) 0.1128(4) 0.0651(9) Uani d . 1 . C
H11A 0.5189 0.2623 0.0318 0.078 Uiso calc R 1 . H
H11B 0.6602 0.2073 0.0878 0.078 Uiso calc R 1 . H
H11C 0.6573 0.3110 0.1114 0.078 Uiso calc R 1 . H
C12 0.9845(3) 0.44624(19) 0.6341(3) 0.0420(6) Uani d . 1 . C
H12A 1.0582 0.4928 0.6535 0.050 Uiso calc R 1 . H
H12B 1.0109 0.4162 0.5321 0.050 Uiso calc R 1 . H
C13 0.9881(3) 0.3822(2) 0.7709(4) 0.0524(7) Uani d . 1 . C
H13A 0.9632 0.4121 0.8720 0.063 Uiso calc R 1 . H
H13B 1.0873 0.3570 0.7796 0.063 Uiso calc R 1 . H
H13C 0.9163 0.3356 0.7506 0.063 Uiso calc R 1 . H

loop_
_atom_type_symbol
_atom_type_description
_atom_type_scat_dispersion_real
_atom_type_scat_dispersion_imag
_atom_type_scat_source
C C 0.0033 0.0016 'International Tables Vol C Tables 4.2.6.8 and 6.1.1.4'
H H 0.0000 0.0000 'International Tables Vol C Tables 4.2.6.8 and 6.1.1.4'
O O 0.0106 0.0060 'International Tables Vol C Tables 4.2.6.8 and 6.1.1.4'
P P 0.1023 0.0942 'International Tables Vol C Tables 4.2.6.8 and 6.1.1.4'

loop_
_geom_angle_atom_site_label_1
_geom_angle_atom_site_label_2
_geom_angle_atom_site_label_3
_geom_angle
_geom_angle_publ_flag
C6 O1 C2 113.49(16) y
O1 C2 P3 113.00(13) y
C4 P3 C2 105.12(9) y
P3 C4 P5 112.70(11) y
C4 P5 C6 104.25(9) y
O1 C6 P5 110.00(13) y
O2 P3 O3 116.61(10) ?
O2 P3 C4 113.58(10) ?
O3 P3 C4 106.73(9) ?
O2 P3 C2 112.44(10) ?
O3 P3 C2 101.06(10) ?
O4 P5 O5 115.98(9) ?
O4 P5 C4 113.14(9) ?
O5 P5 C4 107.51(9) ?
O4 P5 C6 114.56(11) ?
O5 P5 C6 99.99(9) ?
C10 O3 P3 121.49(14) ?
C12 O5 P5 121.27(14) ?
O3 C10 C11 108.2(2) ?
O5 C12 C13 110.5(2) ?

loop_
_geom_bond_atom_site_label_1
_geom_bond_atom_site_label_2
_geom_bond_site_symmetry_2
_geom_bond_distance
_geom_bond_publ_flag
O1 C2 . 1.434(2) y
P3 C2 . 1.814(2) y
P3 C4 . 1.804(2) y
P5 C4 . 1.805(2) y
P5 C6 . 1.809(2) y
O1 C6 . 1.432(3) y
P3 O2 . 1.4738(16) ?
P3 O3 . 1.5789(16) ?
P5 O4 . 1.4788(15) ?
P5 O5 . 1.5819(15) ?
O3 C10 . 1.459(3) ?
O5 C12 . 1.466(3) ?
C10 C11 . 1.489(4) ?
C12 C13 . 1.498(4) ?

loop_
_geom_hbond_atom_site_label_D
_geom_hbond_atom_site_label_H
_geom_hbond_atom_site_label_A
_geom_hbond_site_symmetry_A
_geom_hbond_distance_DH
_geom_hbond_distance_HA
_geom_hbond_distance_DA
_geom_hbond_angle_DHA
_geom_hbond_publ_flag
C4 H4B O1 2_665 0.99 2.28 3.145(3) 144.8 y
C4 H4A O2 3 0.99 2.27 3.237(2) 163.8 y
C6 H6A O3 2_665 0.99 2.56 3.467(3) 151.6 y
C10 H10A O4 3_455 0.99 2.48 3.455(3) 168.5 y
C12 H12A O4 2_765 0.99 2.42 3.318(3) 151.3 y

loop_
_geom_torsion_atom_site_label_1
_geom_torsion_atom_site_label_2
_geom_torsion_atom_site_label_3
_geom_torsion_atom_site_label_4
_geom_torsion
_geom_torsion_publ_flag
C6 O1 C2 P3 -72.14(19) y
C4 P3 C2 O1 51.71(18) y
C2 P3 C4 P5 -43.00(14) y
C6 P5 C4 P3 46.78(13) y
C4 P5 C6 O1 -59.64(17) y
C2 O1 C6 P5 76.02(19) y
O2 P3 O3 C10 -69.44(19) ?
C4 P3 O3 C10 58.71(18) ?
C2 P3 O3 C10 168.36(17) ?
O4 P5 O5 C12 -37.4(2) ?
C4 P5 O5 C12 90.40(19) ?
C6 P5 O5 C12 -161.09(18) ?
O2 P3 C2 O1 175.75(15) ?
O3 P3 C2 O1 -59.19(17) ?
O2 P3 C4 P5 -166.31(11) ?
O3 P3 C4 P5 63.78(12) ?
O4 P5 C4 P3 -78.31(12) ?
O5 P5 C4 P3 152.32(10) ?
O4 P5 C6 O1 64.55(17) ?
O5 P5 C6 O1 -170.73(15) ?
P3 O3 C10 C11 -151.9(2) ?
P5 O5 C12 C13 -98.8(2) ?
